data_7239400
loop_
_publ_author_name
'Xie, Chen'
'Mei, Haibo'
'Wu, Lingmin'
'Soloshonok, Vadim A.'
'Han, Jianlin'
'Pan, Yi'

_publ_section_title
;
 LDA-promoted asymmetric synthesis of \b-trifluoromethyl-\b-amino indanone
 derivatives with virtually complete stereochemical outcome
;
_journal_issue 9
_journal_name_full 'RSC Adv.'
_journal_page_first 4763
_journal_paper_doi 10.1039/C3RA45773G
_journal_volume 4
_journal_year 2014
_chemical_formula_moiety 'C15 H18 F3 N O2 S'
_chemical_formula_sum 'C15 H18 F3 N O2 S'
_chemical_formula_weight 333.37
_space_group_IT_number 19
_space_group_name_Hall 'P 2ac 2ab'
_space_group_name_H-M_alt 'P 21 21 21'
_symmetry_cell_setting orthorhombic
_symmetry_space_group_name_H-M 'P 21 21 21'
_atom_sites_solution_hydrogens geom
_atom_sites_solution_primary direct
_atom_sites_solution_secondary difmap
_audit_creation_method SHELXL-97
_cell_angle_alpha 90.00
_cell_angle_beta 90.00
_cell_angle_gamma 90.00
_cell_formula_units_Z 4
_cell_length_a 5.9565(9)
_cell_length_b 14.401(2)
_cell_length_c 19.337(3)
_cell_measurement_temperature 296(2)
_cell_volume 1658.7(4)
_computing_cell_refinement SMART
_computing_data_collection 'SMART (Bruker, 2000)'
_computing_data_reduction 'SAINT (Bruker, 2000)'
_computing_molecular_graphics SHELXTL
_computing_publication_material SHELXTL
_computing_structure_refinement SHELXTL
_computing_structure_solution 'SHELXTL (Bruker, 2000)'
_diffrn_ambient_temperature 296(2)
_diffrn_measured_fraction_theta_full 0.998
_diffrn_measured_fraction_theta_max 0.998
_diffrn_measurement_device_type 'Bruker Smart Apex CCD'
_diffrn_measurement_method 'phi and omega scans'
_diffrn_radiation_monochromator graphite
_diffrn_radiation_source 'fine-focus sealed tube'
_diffrn_radiation_type MoK\a
_diffrn_radiation_wavelength 0.71073
_diffrn_reflns_av_R_equivalents 0.0923
_diffrn_reflns_av_sigmaI/netI 0.0831
_diffrn_reflns_limit_h_max 7
_diffrn_reflns_limit_h_min -7
_diffrn_reflns_limit_k_max 12
_diffrn_reflns_limit_k_min -19
_diffrn_reflns_limit_l_max 25
_diffrn_reflns_limit_l_min -25
_diffrn_reflns_number 11810
_diffrn_reflns_theta_full 28.27
_diffrn_reflns_theta_max 28.27
_diffrn_reflns_theta_min 1.76
_exptl_absorpt_coefficient_mu 0.230
_exptl_absorpt_correction_T_max 0.957
_exptl_absorpt_correction_T_min 0.946
_exptl_absorpt_correction_type multi-scan
_exptl_absorpt_process_details SADABS
_exptl_crystal_colour block
_exptl_crystal_density_diffrn 1.335
_exptl_crystal_density_meas ?
_exptl_crystal_density_method 'not measured'
_exptl_crystal_description colorless
_exptl_crystal_F_000 696.0
_exptl_crystal_size_max 0.24
_exptl_crystal_size_mid 0.21
_exptl_crystal_size_min 0.19
_refine_diff_density_max 0.188
_refine_diff_density_min -0.216
_refine_diff_density_rms 0.064
_refine_ls_abs_structure_details 'Flack H D (1983), Acta Cryst. A39, 876-881'
_refine_ls_abs_structure_Flack 0.97(9)
_refine_ls_extinction_method none
_refine_ls_goodness_of_fit_ref 1.009
_refine_ls_hydrogen_treatment mixed
_refine_ls_matrix_type full
_refine_ls_number_parameters 206
_refine_ls_number_reflns 4072
_refine_ls_number_restraints 0
_refine_ls_restrained_S_all 1.009
_refine_ls_R_factor_all 0.0823
_refine_ls_R_factor_gt 0.0448
_refine_ls_shift/su_max 0.000
_refine_ls_shift/su_mean 0.000
_refine_ls_structure_factor_coef Fsqd
_refine_ls_weighting_details 'calc w=1/[\s^2^(Fo^2^)+(0.0126P)^2^+0.0000P] where P=(Fo^2^+2Fc^2^)/3'
_refine_ls_weighting_scheme calc
_refine_ls_wR_factor_gt 0.0922
_refine_ls_wR_factor_ref 0.0998
_reflns_number_gt 2284
_reflns_number_total 4072
_reflns_threshold_expression >2sigma(I)
_cod_data_source_file c3ra45773g.txt
_cod_data_source_block 20130515bb_0m
_cod_depositor_comments
;
The following automatic conversions were performed:

data item '_exptl_crystal_density_meas' value 'not measured' was
changed to '?' -- the value is perceived as not measured.

Automatic conversion script
Id: cif_fix_values 6909 2019-04-08 15:41:33Z antanas 
;
_cod_original_sg_symbol_H-M P2(1)2(1)2(1)
_cod_database_code 7239400

loop_
_symmetry_equiv_pos_as_xyz
'x, y, z'
'-x+1/2, -y, z+1/2'
'-x, y+1/2, -z+1/2'
'x+1/2, -y+1/2, -z'

loop_
_atom_site_label
_atom_site_type_symbol
_atom_site_fract_x
_atom_site_fract_y
_atom_site_fract_z
_atom_site_U_iso_or_equiv
_atom_site_adp_type
_atom_site_occupancy
_atom_site_symmetry_multiplicity
_atom_site_calc_flag
_atom_site_refinement_flags
S1 S 0.82945(12) 0.58921(5) 0.19495(3) 0.0563(2) Uani 1 1 d .
N1 N 0.7568(4) 0.48272(15) 0.21758(12) 0.0533(6) Uani 1 1 d .
O2 O 1.2812(3) 0.39933(14) 0.19513(12) 0.0889(7) Uani 1 1 d .
C11 C 1.1247(5) 0.34514(18) 0.19755(14) 0.0581(7) Uani 1 1 d .
O1 O 0.6810(4) 0.66007(12) 0.22569(10) 0.0812(6) Uani 1 1 d .
C2 C 0.7496(4) 0.58551(19) 0.10243(13) 0.0584(7) Uani 1 1 d .
C5 C 0.8767(5) 0.43880(16) 0.27472(12) 0.0552(7) Uani 1 1 d .
H5 H 1.0120 0.4761 0.2825 0.066 Uiso 1 1 calc R
C7 C 0.9572(5) 0.34155(18) 0.25617(13) 0.0541(7) Uani 1 1 d .
H7 H 1.0320 0.3150 0.2967 0.065 Uiso 1 1 calc R
F1 F 0.6883(5) 0.52468(16) 0.36072(9) 0.1272(8) Uani 1 1 d .
C9 C 0.8667(6) 0.23274(18) 0.16651(14) 0.0628(8) Uani 1 1 d .
C10 C 1.0637(5) 0.27392(19) 0.14731(15) 0.0609(8) Uani 1 1 d .
C8 C 0.7749(5) 0.27282(18) 0.23183(15) 0.0689(9) Uani 1 1 d .
H8A H 0.7503 0.2247 0.2661 0.083 Uiso 1 1 calc R
H8B H 0.6341 0.3047 0.2233 0.083 Uiso 1 1 calc R
F2 F 0.8685(5) 0.40594(16) 0.39334(9) 0.1437(10) Uani 1 1 d .
F3 F 0.5572(5) 0.39177(19) 0.33879(11) 0.1354(10) Uani 1 1 d .
C3 C 0.8783(6) 0.5065(2) 0.06745(14) 0.0791(10) Uani 1 1 d .
H3A H 0.8216 0.4480 0.0835 0.119 Uiso 1 1 calc R
H3B H 1.0349 0.5114 0.0786 0.119 Uiso 1 1 calc R
H3C H 0.8593 0.5106 0.0182 0.119 Uiso 1 1 calc R
C4 C 0.8278(8) 0.6800(2) 0.07427(16) 0.0988(11) Uani 1 1 d .
H4A H 0.8046 0.6820 0.0252 0.148 Uiso 1 1 calc R
H4B H 0.9844 0.6883 0.0842 0.148 Uiso 1 1 calc R
H4C H 0.7431 0.7287 0.0959 0.148 Uiso 1 1 calc R
C1 C 0.4992(5) 0.5736(2) 0.09430(16) 0.0884(10) Uani 1 1 d .
H1C H 0.4228 0.6214 0.1196 0.133 Uiso 1 1 calc R
H1D H 0.4554 0.5139 0.1119 0.133 Uiso 1 1 calc R
H1E H 0.4601 0.5778 0.0462 0.133 Uiso 1 1 calc R
C6 C 0.7465(8) 0.4409(3) 0.34152(18) 0.0922(12) Uani 1 1 d .
C12 C 0.7786(7) 0.1626(2) 0.1265(2) 0.1108(15) Uani 1 1 d .
H12 H 0.6458 0.1332 0.1392 0.133 Uiso 1 1 calc R
C13 C 0.8922(12) 0.1366(4) 0.0666(3) 0.150(3) Uani 1 1 d .
H13 H 0.8353 0.0893 0.0391 0.180 Uiso 1 1 calc R
C15 C 1.1779(8) 0.2489(3) 0.08759(17) 0.0987(12) Uani 1 1 d .
H15 H 1.3113 0.2780 0.0750 0.118 Uiso 1 1 calc R
C14 C 1.0869(12) 0.1802(4) 0.0482(2) 0.140(2) Uani 1 1 d .
H14 H 1.1592 0.1625 0.0076 0.168 Uiso 1 1 calc R
H1 H 0.628(4) 0.4642(15) 0.2130(10) 0.032(7) Uiso 1 1 d .

loop_
_atom_site_aniso_label
_atom_site_aniso_U_11
_atom_site_aniso_U_22
_atom_site_aniso_U_33
_atom_site_aniso_U_23
_atom_site_aniso_U_13
_atom_site_aniso_U_12
S1 0.0545(4) 0.0458(4) 0.0687(4) -0.0072(3) -0.0118(4) -0.0036(3)
N1 0.0471(17) 0.0472(14) 0.0657(15) -0.0024(10) -0.0085(12) -0.0040(11)
O2 0.0420(12) 0.0837(14) 0.1410(18) 0.0224(13) 0.0046(13) -0.0178(11)
C11 0.0411(16) 0.0586(17) 0.0745(18) 0.0131(15) -0.0044(16) 0.0092(13)
O1 0.0980(17) 0.0548(12) 0.0909(13) -0.0186(10) -0.0052(14) 0.0181(12)
C2 0.0519(18) 0.0602(16) 0.0632(16) 0.0019(14) -0.0080(13) -0.0091(15)
C5 0.0580(19) 0.0514(17) 0.0564(16) -0.0028(13) -0.0098(15) 0.0001(12)
C7 0.0528(19) 0.0515(17) 0.0582(17) 0.0057(12) -0.0006(14) -0.0007(14)
F1 0.169(2) 0.1206(18) 0.0925(14) -0.0422(12) 0.0071(15) 0.0475(18)
C9 0.062(2) 0.0482(17) 0.0780(19) -0.0051(14) -0.0158(17) 0.0100(15)
C10 0.061(2) 0.061(2) 0.0611(18) 0.0059(15) 0.0015(16) 0.0184(15)
C8 0.0480(19) 0.0479(17) 0.111(2) 0.0106(15) 0.0159(17) -0.0010(14)
F2 0.204(3) 0.169(2) 0.0582(11) 0.0079(13) -0.0075(15) 0.061(2)
F3 0.137(2) 0.164(2) 0.1053(16) -0.0200(16) 0.0644(17) -0.0261(18)
C3 0.081(3) 0.089(3) 0.0674(19) -0.0151(16) -0.0067(18) 0.0045(19)
C4 0.116(3) 0.089(2) 0.092(2) 0.0268(18) -0.014(3) -0.027(2)
C1 0.052(2) 0.120(3) 0.093(2) 0.014(2) -0.0226(18) 0.0014(19)
C6 0.127(4) 0.089(3) 0.061(2) -0.0144(19) 0.006(2) 0.025(2)
C12 0.108(4) 0.072(2) 0.152(4) -0.025(2) -0.057(3) 0.010(2)
C13 0.215(7) 0.103(4) 0.132(5) -0.045(3) -0.090(5) 0.048(4)
C15 0.116(3) 0.105(3) 0.075(2) 0.015(2) 0.016(2) 0.043(2)
C14 0.214(7) 0.130(5) 0.076(3) -0.026(3) -0.022(4) 0.081(5)

loop_
_atom_type_symbol
_atom_type_description
_atom_type_scat_dispersion_real
_atom_type_scat_dispersion_imag
_atom_type_scat_source
C C 0.0033 0.0016 'International Tables Vol C Tables 4.2.6.8 and 6.1.1.4'
H H 0.0000 0.0000 'International Tables Vol C Tables 4.2.6.8 and 6.1.1.4'
N N 0.0061 0.0033 'International Tables Vol C Tables 4.2.6.8 and 6.1.1.4'
O O 0.0106 0.0060 'International Tables Vol C Tables 4.2.6.8 and 6.1.1.4'
F F 0.0171 0.0103 'International Tables Vol C Tables 4.2.6.8 and 6.1.1.4'
S S 0.1246 0.1234 'International Tables Vol C Tables 4.2.6.8 and 6.1.1.4'

loop_
_geom_angle_atom_site_label_1
_geom_angle_atom_site_label_2
_geom_angle_atom_site_label_3
_geom_angle
O1 S1 N1 112.23(13)
O1 S1 C2 104.78(12)
N1 S1 C2 99.31(12)
C5 N1 S1 118.33(19)
C5 N1 H1 113.6(16)
S1 N1 H1 121.4(16)
O2 C11 C10 128.1(3)
O2 C11 C7 123.8(3)
C10 C11 C7 108.1(2)
C1 C2 C3 111.4(3)
C1 C2 C4 111.3(3)
C3 C2 C4 110.5(3)
C1 C2 S1 111.0(2)
C3 C2 S1 108.65(19)
C4 C2 S1 103.8(2)
N1 C5 C6 112.9(3)
N1 C5 C7 112.0(2)
C6 C5 C7 112.4(2)
N1 C5 H5 106.3
C6 C5 H5 106.3
C7 C5 H5 106.3
C11 C7 C5 110.7(2)
C11 C7 C8 104.9(2)
C5 C7 C8 116.1(2)
C11 C7 H7 108.3
C5 C7 H7 108.3
C8 C7 H7 108.3
C10 C9 C12 119.5(3)
C10 C9 C8 112.1(3)
C12 C9 C8 128.3(3)
C9 C10 C15 122.3(3)
C9 C10 C11 109.8(3)
C15 C10 C11 127.9(3)
C9 C8 C7 104.4(2)
C9 C8 H8A 110.9
C7 C8 H8A 110.9
C9 C8 H8B 110.9
C7 C8 H8B 110.9
H8A C8 H8B 108.9
C2 C3 H3A 109.5
C2 C3 H3B 109.5
H3A C3 H3B 109.5
C2 C3 H3C 109.5
H3A C3 H3C 109.5
H3B C3 H3C 109.5
C2 C4 H4A 109.5
C2 C4 H4B 109.5
H4A C4 H4B 109.5
C2 C4 H4C 109.5
H4A C4 H4C 109.5
H4B C4 H4C 109.5
C2 C1 H1C 109.5
C2 C1 H1D 109.5
H1C C1 H1D 109.5
C2 C1 H1E 109.5
H1C C1 H1E 109.5
H1D C1 H1E 109.5
F1 C6 F3 106.0(3)
F1 C6 F2 106.2(3)
F3 C6 F2 106.9(4)
F1 C6 C5 113.4(3)
F3 C6 C5 113.0(3)
F2 C6 C5 110.8(3)
C9 C12 C13 118.6(5)
C9 C12 H12 120.7
C13 C12 H12 120.7
C14 C13 C12 120.5(5)
C14 C13 H13 119.8
C12 C13 H13 119.8
C14 C15 C10 117.3(5)
C14 C15 H15 121.3
C10 C15 H15 121.3
C15 C14 C13 121.7(6)
C15 C14 H14 119.2
C13 C14 H14 119.2

loop_
_geom_bond_atom_site_label_1
_geom_bond_atom_site_label_2
_geom_bond_distance
S1 O1 1.475(2)
S1 N1 1.652(2)
S1 C2 1.852(3)
N1 C5 1.460(3)
N1 H1 0.82(2)
O2 C11 1.216(3)
C11 C10 1.459(4)
C11 C7 1.511(4)
C2 C1 1.510(4)
C2 C3 1.530(4)
C2 C4 1.538(4)
C5 C6 1.507(4)
C5 C7 1.523(3)
C5 H5 0.9800
C7 C8 1.543(4)
C7 H7 0.9800
F1 C6 1.310(4)
C9 C10 1.366(4)
C9 C12 1.376(4)
C9 C8 1.492(4)
C10 C15 1.388(4)
C8 H8A 0.9700
C8 H8B 0.9700
F2 C6 1.336(4)
F3 C6 1.332(5)
C3 H3A 0.9600
C3 H3B 0.9600
C3 H3C 0.9600
C4 H4A 0.9600
C4 H4B 0.9600
C4 H4C 0.9600
C1 H1C 0.9600
C1 H1D 0.9600
C1 H1E 0.9600
C12 C13 1.392(7)
C12 H12 0.9300
C13 C14 1.366(8)
C13 H13 0.9300
C15 C14 1.362(6)
C15 H15 0.9300
C14 H14 0.9300
